data_4300846
loop_
_publ_author_name
'Aucott, Stephen M.'
'Kilian, Petr'
'Milton, Heather L.'
'Robertson, Stuart D.'
'Slawin, Alexandra M. Z.'
'Woollins, J. Derek'

_publ_section_title
;
 Bis(Cyclopentadienyl)Titanium Complexes of Naphthalene--1,8-Dithiolates,
 Biphenyl 2,2'-Dithiolates, and Related Ligands
;
_journal_coden_ASTM INOCAJ
_journal_issue 8
_journal_name_full 'Inorganic Chemistry'
_journal_page_first 2710
_journal_page_last 2718
_journal_paper_doi 10.1021/ic048483l
_journal_volume 44
_journal_year 2005
_chemical_formula_sum 'C21.75 H18 S2 Ti'
_chemical_formula_weight 391.38
_space_group_IT_number 15
_symmetry_cell_setting monoclinic
_symmetry_space_group_name_Hall '-C 2yc'
_symmetry_space_group_name_H-M 'C 1 2/c 1'
_atom_sites_solution_hydrogens geom
_atom_sites_solution_primary direct
_atom_sites_solution_secondary difmap
_audit_creation_method SHELXL-97
_cell_angle_alpha 90.00
_cell_angle_beta 94.288(3)
_cell_angle_gamma 90.00
_cell_formula_units_Z 16
_cell_length_a 30.827(5)
_cell_length_b 15.229(3)
_cell_length_c 15.027(3)
_cell_measurement_reflns_used 109
_cell_measurement_temperature 125(2)
_cell_measurement_theta_max 28
_cell_measurement_theta_min 12
_cell_volume 7035(2)
_computing_cell_refinement 'Bruker SMART'
_computing_data_collection 'Bruker SMART'
_computing_data_reduction 'Bruker SHELXTL'
_computing_molecular_graphics 'Bruker SHELXTL'
_computing_publication_material 'Bruker SHELXTL'
_computing_structure_refinement 'SHELXL-97 (Sheldrick, 1997)'
_computing_structure_solution 'SHELXS-97 (Sheldrick, 1990)'
_diffrn_ambient_temperature 125(2)
_diffrn_detector_area_resol_mean 0.9
_diffrn_measured_fraction_theta_full 0.983
_diffrn_measured_fraction_theta_max 0.983
_diffrn_measurement_device_type 'CCD area detector'
_diffrn_measurement_method 'phi and omega scans'
_diffrn_radiation_monochromator graphite
_diffrn_radiation_source 'fine-focus sealed tube'
_diffrn_radiation_type MoK\a
_diffrn_radiation_wavelength 0.71073
_diffrn_reflns_av_R_equivalents 0.0529
_diffrn_reflns_av_sigmaI/netI 0.0477
_diffrn_reflns_limit_h_max 34
_diffrn_reflns_limit_h_min -33
_diffrn_reflns_limit_k_max 16
_diffrn_reflns_limit_k_min -16
_diffrn_reflns_limit_l_max 16
_diffrn_reflns_limit_l_min -16
_diffrn_reflns_number 17446
_diffrn_reflns_theta_full 23.36
_diffrn_reflns_theta_max 23.36
_diffrn_reflns_theta_min 1.98
_diffrn_standards_decay_% -
_diffrn_standards_interval_count -
_diffrn_standards_number -
_exptl_absorpt_coefficient_mu 0.724
_exptl_absorpt_correction_T_max 1.00000
_exptl_absorpt_correction_T_min 0.805808
_exptl_absorpt_correction_type multi-scan
_exptl_crystal_colour brown
_exptl_crystal_density_diffrn 1.478
_exptl_crystal_density_meas ?
_exptl_crystal_density_method 'not measured'
_exptl_crystal_description prism
_exptl_crystal_F_000 3240
_exptl_crystal_size_max 0.30
_exptl_crystal_size_mid 0.15
_exptl_crystal_size_min 0.15
_refine_diff_density_max 0.286
_refine_diff_density_min -0.290
_refine_diff_density_rms 0.063
_refine_ls_extinction_coef 0.00024(6)
_refine_ls_extinction_expression Fc^*^=kFc[1+0.001xFc^2^\l^3^/sin(2\q)]^-1/4^
_refine_ls_extinction_method SHELXL
_refine_ls_goodness_of_fit_ref 0.940
_refine_ls_hydrogen_treatment mixed
_refine_ls_matrix_type full
_refine_ls_number_parameters 450
_refine_ls_number_reflns 5033
_refine_ls_number_restraints 0
_refine_ls_restrained_S_all 0.940
_refine_ls_R_factor_all 0.0575
_refine_ls_R_factor_gt 0.0362
_refine_ls_shift/su_max 0.009
_refine_ls_shift/su_mean 0.001
_refine_ls_structure_factor_coef Fsqd
_refine_ls_weighting_details 'calc w=1/[\s^2^(Fo^2^)+(0.0584P)^2^+0.0000P] where P=(Fo^2^+2Fc^2^)/3'
_refine_ls_weighting_scheme calc
_refine_ls_wR_factor_gt 0.0820
_refine_ls_wR_factor_ref 0.0914
_reflns_number_gt 3851
_reflns_number_total 5033
_reflns_threshold_expression >2sigma(I)
_cod_data_source_file ic048483lsi20041029_024632_1.cif
_cod_data_source_block 1
_cod_depositor_comments
;
The following automatic conversions were performed:
'_symmetry_cell_setting' value 'Monoclinic' changed to 'monoclinic'
according to '/home/saulius/struct/CIF-dictionaries/cif_core.dic'
dictionary named 'cif_core.dic' version 2.4.1 from
2010-06-29.

'_exptl_absorpt_correction_type' value 'MULTISCAN' changed to
'multi-scan' according to
'/home/saulius/struct/CIF-dictionaries/cif_core.dic' dictionary named
'cif_core.dic' version 2.4.1 from 2010-06-29.

Automatic conversion script
Id: cif_fix_enum 1527 2010-12-29 10:47:43Z saulius 

The following automatic conversions were performed:

'_exptl_crystal_density_meas' value '-' was changed to '?' - the
value is perceived as not measured.

Automatic conversion script
Id: cif_fix_values 3008 2015-01-20 13:52:24Z robertas 
;
_cod_database_code 4300846

loop_
_symmetry_equiv_pos_as_xyz
'x, y, z'
'-x, y, -z+1/2'
'x+1/2, y+1/2, z'
'-x+1/2, y+1/2, -z+1/2'
'-x, -y, -z'
'x, -y, z-1/2'
'-x+1/2, -y+1/2, -z'
'x+1/2, -y+1/2, z-1/2'

loop_
_atom_site_label
_atom_site_type_symbol
_atom_site_fract_x
_atom_site_fract_y
_atom_site_fract_z
_atom_site_U_iso_or_equiv
_atom_site_adp_type
_atom_site_occupancy
_atom_site_symmetry_multiplicity
_atom_site_calc_flag
_atom_site_refinement_flags
_atom_site_disorder_assembly
_atom_site_disorder_group
Ti1 Ti 0.195927(16) 0.48523(4) 0.22859(3) 0.01877(16) Uani 1 1 d . . .
S1 S 0.22921(2) 0.55682(5) 0.10983(5) 0.0213(2) Uani 1 1 d . . .
C1 C 0.19057(9) 0.6348(2) 0.06579(18) 0.0203(7) Uani 1 1 d . . .
C2 C 0.20690(10) 0.7174(2) 0.0520(2) 0.0242(8) Uani 1 1 d . . .
H2A H 0.2355 0.7308 0.0763 0.029 Uiso 1 1 calc R . .
C3 C 0.18331(10) 0.7822(2) 0.0039(2) 0.0273(8) Uani 1 1 d . . .
H3A H 0.1956 0.8387 -0.0038 0.033 Uiso 1 1 calc R . .
C4 C 0.14255(10) 0.7636(2) -0.0319(2) 0.0266(8) Uani 1 1 d . . .
H4A H 0.1271 0.8065 -0.0674 0.032 Uiso 1 1 calc R . .
C5 C 0.12284(10) 0.6820(2) -0.0173(2) 0.0234(7) Uani 1 1 d . . .
C6 C 0.08000(10) 0.6666(2) -0.0547(2) 0.0268(8) Uani 1 1 d . . .
H6A H 0.0657 0.7104 -0.0911 0.032 Uiso 1 1 calc R . .
C7 C 0.05893(10) 0.5905(2) -0.0395(2) 0.0293(8) Uani 1 1 d . . .
H7A H 0.0305 0.5804 -0.0664 0.035 Uiso 1 1 calc R . .
C8 C 0.07936(10) 0.5274(2) 0.0158(2) 0.0243(8) Uani 1 1 d . . .
H8A H 0.0637 0.4757 0.0284 0.029 Uiso 1 1 calc R . .
C9 C 0.12185(9) 0.5368(2) 0.05362(19) 0.0199(7) Uani 1 1 d . . .
S9 S 0.14152(2) 0.44453(5) 0.11464(5) 0.0220(2) Uani 1 1 d . . .
C10 C 0.14554(9) 0.61541(19) 0.03591(18) 0.0181(7) Uani 1 1 d . . .
C11 C 0.14441(10) 0.5956(2) 0.2615(2) 0.0289(8) Uani 1 1 d . . .
H11A H 0.1212 0.6099 0.2188 0.035 Uiso 1 1 calc R . .
C12 C 0.14382(11) 0.5299(2) 0.3279(2) 0.0297(8) Uani 1 1 d . . .
H12A H 0.1203 0.4916 0.3375 0.036 Uiso 1 1 calc R . .
C13 C 0.18404(11) 0.5315(2) 0.3767(2) 0.0291(8) Uani 1 1 d . . .
H13A H 0.1924 0.4958 0.4269 0.035 Uiso 1 1 calc R . .
C14 C 0.20986(10) 0.5947(2) 0.3393(2) 0.0278(8) Uani 1 1 d . . .
H14A H 0.2393 0.6077 0.3580 0.033 Uiso 1 1 calc R . .
C15 C 0.18505(11) 0.6356(2) 0.2696(2) 0.0279(8) Uani 1 1 d . . .
H15A H 0.1943 0.6826 0.2340 0.033 Uiso 1 1 calc R . .
C16 C 0.20042(11) 0.3291(2) 0.2216(3) 0.0343(9) Uani 1 1 d . . .
H16A H 0.1761 0.2953 0.1989 0.041 Uiso 1 1 calc R . .
C17 C 0.23320(11) 0.3618(2) 0.1716(2) 0.0365(9) Uani 1 1 d . . .
H17A H 0.2352 0.3546 0.1093 0.044 Uiso 1 1 calc R . .
C18 C 0.26261(11) 0.4071(2) 0.2303(3) 0.0374(9) Uani 1 1 d . . .
H18A H 0.2882 0.4361 0.2145 0.045 Uiso 1 1 calc R . .
C19 C 0.24795(10) 0.4027(2) 0.3158(2) 0.0338(9) Uani 1 1 d . . .
H19A H 0.2617 0.4281 0.3683 0.041 Uiso 1 1 calc R . .
C20 C 0.20915(11) 0.3540(2) 0.3102(2) 0.0336(9) Uani 1 1 d . . .
H20A H 0.1920 0.3405 0.3583 0.040 Uiso 1 1 calc R . .
Ti21 Ti 0.403033(17) 0.48261(4) 0.29013(3) 0.01783(16) Uani 1 1 d . . .
S21 S 0.45822(2) 0.52055(5) 0.40393(5) 0.0235(2) Uani 1 1 d . . .
C21 C 0.44404(10) 0.6222(2) 0.45150(19) 0.0223(7) Uani 1 1 d . . .
C22 C 0.47949(10) 0.6744(2) 0.4772(2) 0.0257(8) Uani 1 1 d . . .
H22A H 0.5077 0.6545 0.4656 0.031 Uiso 1 1 calc R . .
C23 C 0.47533(11) 0.7554(2) 0.5195(2) 0.0300(8) Uani 1 1 d . . .
H23A H 0.5004 0.7891 0.5372 0.036 Uiso 1 1 calc R . .
C24 C 0.43505(11) 0.7856(2) 0.5351(2) 0.0278(8) Uani 1 1 d . . .
H24A H 0.4322 0.8413 0.5626 0.033 Uiso 1 1 calc R . .
C25 C 0.39721(10) 0.7351(2) 0.51112(19) 0.0216(7) Uani 1 1 d . . .
C26 C 0.35640(11) 0.7692(2) 0.5308(2) 0.0270(8) Uani 1 1 d . . .
H26A H 0.3548 0.8263 0.5558 0.032 Uiso 1 1 calc R . .
C27 C 0.31944(11) 0.7213(2) 0.5146(2) 0.0288(8) Uani 1 1 d . . .
H27A H 0.2922 0.7441 0.5295 0.035 Uiso 1 1 calc R . .
C28 C 0.32178(10) 0.6381(2) 0.4757(2) 0.0267(8) Uani 1 1 d . . .
H28A H 0.2958 0.6048 0.4656 0.032 Uiso 1 1 calc R . .
C29 C 0.36057(9) 0.6024(2) 0.45137(19) 0.0199(7) Uani 1 1 d . . .
S29 S 0.35556(2) 0.49474(5) 0.40831(5) 0.0223(2) Uani 1 1 d . . .
C30 C 0.40078(9) 0.6502(2) 0.47000(19) 0.0201(7) Uani 1 1 d . . .
C31 C 0.39884(13) 0.6357(2) 0.2551(2) 0.0367(9) Uani 1 1 d . . .
H31A H 0.4041 0.6775 0.3016 0.044 Uiso 1 1 calc R . .
C32 C 0.35864(11) 0.5994(2) 0.2264(2) 0.0344(9) Uani 1 1 d . . .
H32A H 0.3315 0.6128 0.2492 0.041 Uiso 1 1 calc R . .
C33 C 0.36527(11) 0.5404(2) 0.1587(2) 0.0347(9) Uani 1 1 d . . .
H33A H 0.3435 0.5054 0.1278 0.042 Uiso 1 1 calc R . .
C34 C 0.40920(12) 0.5409(2) 0.1437(2) 0.0340(9) Uani 1 1 d . . .
H34A H 0.4225 0.5070 0.1002 0.041 Uiso 1 1 calc R . .
C35 C 0.43025(11) 0.5990(2) 0.2026(2) 0.0372(9) Uani 1 1 d . . .
H35A H 0.4605 0.6120 0.2070 0.045 Uiso 1 1 calc R . .
C36 C 0.41502(10) 0.3405(2) 0.3572(2) 0.0242(8) Uani 1 1 d . . .
H36A H 0.4187 0.3333 0.4201 0.029 Uiso 1 1 calc R . .
C37 C 0.37542(10) 0.3380(2) 0.3047(2) 0.0257(8) Uani 1 1 d . . .
H37A H 0.3476 0.3288 0.3261 0.031 Uiso 1 1 calc R . .
C38 C 0.38387(10) 0.3511(2) 0.2157(2) 0.0287(8) Uani 1 1 d . . .
H38A H 0.3628 0.3528 0.1662 0.034 Uiso 1 1 calc R . .
C39 C 0.42910(10) 0.3614(2) 0.2122(2) 0.0248(8) Uani 1 1 d . . .
H39A H 0.4440 0.3708 0.1599 0.030 Uiso 1 1 calc R . .
C40 C 0.44816(10) 0.3554(2) 0.2999(2) 0.0254(8) Uani 1 1 d . . .
H40A H 0.4783 0.3605 0.3174 0.030 Uiso 1 1 calc R . .
C41 C 0.5000 1.1081(4) 0.2500 0.072(2) Uani 1 2 d S . .
H41A H 0.5025 1.1295 0.3117 0.107 Uiso 0.50 1 calc PR . .
H41B H 0.4728 1.1295 0.2196 0.107 Uiso 0.50 1 calc PR . .
H41C H 0.5247 1.1295 0.2187 0.107 Uiso 0.50 1 calc PR . .
C42 C 0.5000 1.0089(4) 0.2500 0.0373(13) Uani 1 2 d S . .
C43 C 0.46591(11) 0.9621(3) 0.2817(2) 0.0373(9) Uani 1 1 d . . .
H43A H 0.4421 0.9929 0.3035 0.045 Uiso 1 1 calc R . .
C44 C 0.46572(11) 0.8723(3) 0.2822(2) 0.0452(10) Uani 1 1 d . . .
H44A H 0.4421 0.8415 0.3047 0.054 Uiso 1 1 calc R . .
C45 C 0.5000 0.8263(4) 0.2500 0.0504(15) Uani 1 2 d S . .
H45A H 0.5000 0.7639 0.2500 0.060 Uiso 1 2 calc SR . .

loop_
_atom_site_aniso_label
_atom_site_aniso_U_11
_atom_site_aniso_U_22
_atom_site_aniso_U_33
_atom_site_aniso_U_23
_atom_site_aniso_U_13
_atom_site_aniso_U_12
Ti1 0.0166(3) 0.0211(3) 0.0186(3) 0.0028(2) 0.0014(2) 0.0004(2)
S1 0.0179(4) 0.0246(5) 0.0218(4) 0.0036(3) 0.0039(3) 0.0008(3)
C1 0.0285(18) 0.0242(19) 0.0086(15) -0.0014(13) 0.0044(13) 0.0023(15)
C2 0.0231(17) 0.030(2) 0.0204(18) 0.0014(14) 0.0060(14) -0.0032(15)
C3 0.037(2) 0.024(2) 0.0224(18) 0.0021(14) 0.0121(16) 0.0007(16)
C4 0.036(2) 0.028(2) 0.0166(17) 0.0040(14) 0.0069(15) 0.0112(16)
C5 0.0268(18) 0.029(2) 0.0144(17) -0.0007(14) 0.0038(14) 0.0086(15)
C6 0.0307(19) 0.032(2) 0.0178(18) 0.0013(14) 0.0016(15) 0.0091(16)
C7 0.0232(17) 0.045(2) 0.0195(18) -0.0103(16) -0.0023(14) 0.0077(17)
C8 0.0210(17) 0.028(2) 0.0243(18) -0.0064(15) 0.0046(14) 0.0018(14)
C9 0.0178(16) 0.029(2) 0.0129(16) -0.0046(13) 0.0014(13) 0.0048(14)
S9 0.0217(4) 0.0209(4) 0.0233(4) -0.0013(3) 0.0010(3) -0.0009(3)
C10 0.0221(16) 0.0190(18) 0.0133(16) -0.0041(13) 0.0034(13) 0.0016(13)
C11 0.0291(18) 0.038(2) 0.0188(18) -0.0090(15) -0.0022(14) 0.0109(17)
C12 0.0326(19) 0.034(2) 0.0244(19) -0.0087(15) 0.0135(16) 0.0000(16)
C13 0.043(2) 0.028(2) 0.0159(17) 0.0029(14) 0.0015(16) 0.0079(16)
C14 0.0287(18) 0.034(2) 0.0202(18) -0.0073(15) -0.0002(15) -0.0029(16)
C15 0.042(2) 0.0231(19) 0.0196(18) -0.0007(14) 0.0090(16) 0.0016(16)
C16 0.0296(19) 0.0183(19) 0.054(3) 0.0087(17) -0.0023(18) 0.0021(15)
C17 0.041(2) 0.032(2) 0.036(2) 0.0021(17) 0.0053(18) 0.0193(18)
C18 0.0218(18) 0.033(2) 0.058(3) 0.0218(19) 0.0073(18) 0.0130(16)
C19 0.0281(19) 0.032(2) 0.039(2) 0.0046(17) -0.0118(17) 0.0089(16)
C20 0.034(2) 0.032(2) 0.036(2) 0.0165(17) 0.0092(17) 0.0068(17)
Ti21 0.0174(3) 0.0219(3) 0.0141(3) -0.0007(2) 0.0009(2) -0.0006(2)
S21 0.0208(4) 0.0276(5) 0.0214(4) -0.0036(3) -0.0037(3) 0.0018(4)
C21 0.0287(18) 0.0226(18) 0.0156(17) 0.0001(13) 0.0023(14) 0.0006(15)
C22 0.0254(18) 0.032(2) 0.0197(18) -0.0004(15) 0.0037(14) -0.0067(15)
C23 0.034(2) 0.033(2) 0.0230(18) 0.0018(16) 0.0041(16) -0.0137(16)
C24 0.045(2) 0.0200(19) 0.0182(18) -0.0002(14) 0.0030(16) -0.0115(16)
C25 0.0347(19) 0.0189(18) 0.0113(16) 0.0022(13) 0.0021(14) -0.0002(15)
C26 0.045(2) 0.0190(19) 0.0174(17) 0.0042(14) 0.0058(16) 0.0056(17)
C27 0.0292(19) 0.036(2) 0.0209(19) 0.0024(15) 0.0009(15) 0.0106(17)
C28 0.0246(17) 0.031(2) 0.0234(18) -0.0003(15) -0.0019(14) 0.0010(15)
C29 0.0237(17) 0.0228(18) 0.0128(16) 0.0019(13) -0.0016(13) -0.0007(14)
S29 0.0240(4) 0.0233(5) 0.0198(4) -0.0013(3) 0.0035(3) -0.0038(3)
C30 0.0244(17) 0.0228(19) 0.0132(17) 0.0043(13) 0.0021(14) -0.0020(14)
C31 0.074(3) 0.020(2) 0.0151(18) 0.0028(14) -0.0018(19) -0.0009(19)
C32 0.032(2) 0.040(2) 0.032(2) 0.0215(18) 0.0102(16) 0.0138(18)
C33 0.041(2) 0.040(2) 0.0209(19) 0.0114(16) -0.0119(17) -0.0081(18)
C34 0.048(2) 0.035(2) 0.0206(19) 0.0033(16) 0.0140(17) 0.0024(18)
C35 0.0251(19) 0.045(2) 0.041(2) 0.0232(19) -0.0011(17) -0.0097(17)
C36 0.0335(19) 0.0154(18) 0.0232(19) 0.0017(13) -0.0005(15) 0.0038(14)
C37 0.0274(18) 0.0176(18) 0.033(2) -0.0042(14) 0.0063(16) -0.0016(14)
C38 0.0267(18) 0.031(2) 0.028(2) -0.0092(15) -0.0031(15) 0.0046(15)
C39 0.0294(18) 0.0250(19) 0.0202(18) -0.0085(14) 0.0042(15) 0.0036(15)
C40 0.0225(17) 0.0255(19) 0.028(2) -0.0017(15) 0.0024(15) 0.0080(15)
C41 0.097(5) 0.050(4) 0.061(4) 0.000 -0.033(4) 0.000
C42 0.043(3) 0.049(4) 0.018(3) 0.000 -0.010(2) 0.000
C43 0.0229(19) 0.067(3) 0.0211(19) -0.0010(18) -0.0022(15) 0.0058(19)
C44 0.030(2) 0.069(3) 0.035(2) 0.015(2) -0.0073(17) -0.011(2)
C45 0.056(4) 0.043(4) 0.048(4) 0.000 -0.025(3) 0.000

loop_
_atom_type_symbol
_atom_type_description
_atom_type_scat_dispersion_real
_atom_type_scat_dispersion_imag
_atom_type_scat_source
C C 0.0033 0.0016 'International Tables Vol C Tables 4.2.6.8 and 6.1.1.4'
H H 0.0000 0.0000 'International Tables Vol C Tables 4.2.6.8 and 6.1.1.4'
S S 0.1246 0.1234 'International Tables Vol C Tables 4.2.6.8 and 6.1.1.4'
Ti Ti 0.2776 0.4457 'International Tables Vol C Tables 4.2.6.8 and 6.1.1.4'

loop_
_geom_angle_atom_site_label_1
_geom_angle_atom_site_label_2
_geom_angle_atom_site_label_3
_geom_angle
_geom_angle_site_symmetry_1
_geom_angle_site_symmetry_3
_geom_angle_publ_flag
C19 Ti1 C20 34.62(11) . . ?
C19 Ti1 C18 34.31(12) . . ?
C20 Ti1 C18 57.00(11) . . ?
C19 Ti1 C14 84.53(12) . . ?
C20 Ti1 C14 102.41(13) . . ?
C18 Ti1 C14 103.51(13) . . ?
C19 Ti1 C12 105.53(12) . . ?
C20 Ti1 C12 90.83(12) . . ?
C18 Ti1 C12 139.78(12) . . ?
C14 Ti1 C12 56.83(11) . . ?
C19 Ti1 C16 56.87(12) . . ?
C20 Ti1 C16 34.07(12) . . ?
C18 Ti1 C16 56.47(12) . . ?
C14 Ti1 C16 136.36(13) . . ?
C12 Ti1 C16 110.96(12) . . ?
C19 Ti1 S1 110.26(9) . . ?
C20 Ti1 S1 134.97(9) . . ?
C18 Ti1 S1 79.42(9) . . ?
C14 Ti1 S1 97.94(8) . . ?
C12 Ti1 S1 133.51(9) . . ?
C16 Ti1 S1 113.13(9) . . ?
C19 Ti1 S9 132.28(9) . . ?
C20 Ti1 S9 103.73(9) . . ?
C18 Ti1 S9 116.03(10) . . ?
C14 Ti1 S9 140.03(8) . . ?
C12 Ti1 S9 93.05(9) . . ?
C16 Ti1 S9 75.50(9) . . ?
S1 Ti1 S9 84.29(3) . . ?
C19 Ti1 C13 77.57(12) . . ?
C20 Ti1 C13 78.37(12) . . ?
C18 Ti1 C13 109.34(13) . . ?
C14 Ti1 C13 34.04(11) . . ?
C12 Ti1 C13 34.01(11) . . ?
C16 Ti1 C13 110.40(12) . . ?
S1 Ti1 C13 131.77(9) . . ?
S9 Ti1 C13 126.61(9) . . ?
C19 Ti1 C11 134.07(12) . . ?
C20 Ti1 C11 125.38(11) . . ?
C18 Ti1 C11 159.87(13) . . ?
C14 Ti1 C11 56.55(11) . . ?
C12 Ti1 C11 34.58(11) . . ?
C16 Ti1 C11 138.80(12) . . ?
S1 Ti1 C11 99.35(8) . . ?
S9 Ti1 C11 83.62(8) . . ?
C13 Ti1 C11 56.59(11) . . ?
C19 Ti1 C17 57.00(13) . . ?
C20 Ti1 C17 56.85(12) . . ?
C18 Ti1 C17 34.11(12) . . ?
C14 Ti1 C17 137.40(12) . . ?
C12 Ti1 C17 144.63(12) . . ?
C16 Ti1 C17 33.94(11) . . ?
S1 Ti1 C17 81.18(9) . . ?
S9 Ti1 C17 82.52(9) . . ?
C13 Ti1 C17 132.52(12) . . ?
C11 Ti1 C17 166.01(12) . . ?
C19 Ti1 C15 117.91(12) . . ?
C20 Ti1 C15 134.02(12) . . ?
C18 Ti1 C15 127.77(13) . . ?
C14 Ti1 C15 34.02(11) . . ?
C12 Ti1 C15 56.72(11) . . ?
C16 Ti1 C15 166.37(12) . . ?
S1 Ti1 C15 80.35(8) . . ?
S9 Ti1 C15 109.12(8) . . ?
C13 Ti1 C15 56.33(11) . . ?
C11 Ti1 C15 33.73(11) . . ?
C17 Ti1 C15 156.96(12) . . ?
C1 S1 Ti1 105.68(10) . . ?
C2 C1 C10 119.3(3) . . ?
C2 C1 S1 115.1(2) . . ?
C10 C1 S1 125.3(2) . . ?
C1 C2 C3 122.8(3) . . ?
C1 C2 H2A 118.6 . . ?
C3 C2 H2A 118.6 . . ?
C4 C3 C2 119.2(3) . . ?
C4 C3 H3A 120.4 . . ?
C2 C3 H3A 120.4 . . ?
C3 C4 C5 121.3(3) . . ?
C3 C4 H4A 119.3 . . ?
C5 C4 H4A 119.3 . . ?
C4 C5 C6 119.1(3) . . ?
C4 C5 C10 120.7(3) . . ?
C6 C5 C10 120.2(3) . . ?
C7 C6 C5 121.3(3) . . ?
C7 C6 H6A 119.4 . . ?
C5 C6 H6A 119.4 . . ?
C6 C7 C8 119.3(3) . . ?
C6 C7 H7A 120.3 . . ?
C8 C7 H7A 120.3 . . ?
C7 C8 C9 122.8(3) . . ?
C7 C8 H8A 118.6 . . ?
C9 C8 H8A 118.6 . . ?
C8 C9 C10 119.0(3) . . ?
C8 C9 S9 114.0(2) . . ?
C10 C9 S9 126.9(2) . . ?
C9 S9 Ti1 111.25(11) . . ?
C9 C10 C5 117.2(3) . . ?
C9 C10 C1 126.7(3) . . ?
C5 C10 C1 116.2(3) . . ?
C15 C11 C12 107.9(3) . . ?
C15 C11 Ti1 73.61(18) . . ?
C12 C11 Ti1 72.03(18) . . ?
C15 C11 H11A 126.1 . . ?
C12 C11 H11A 126.1 . . ?
Ti1 C11 H11A 120.1 . . ?
C13 C12 C11 107.5(3) . . ?
C13 C12 Ti1 73.66(18) . . ?
C11 C12 Ti1 73.38(17) . . ?
C13 C12 H12A 126.2 . . ?
C11 C12 H12A 126.2 . . ?
Ti1 C12 H12A 118.7 . . ?
C12 C13 C14 108.2(3) . . ?
C12 C13 Ti1 72.32(18) . . ?
C14 C13 Ti1 72.27(18) . . ?
C12 C13 H13A 125.9 . . ?
C14 C13 H13A 125.9 . . ?
Ti1 C13 H13A 121.2 . . ?
C13 C14 C15 108.3(3) . . ?
C13 C14 Ti1 73.69(19) . . ?
C15 C14 Ti1 74.18(18) . . ?
C13 C14 H14A 125.9 . . ?
C15 C14 H14A 125.9 . . ?
Ti1 C14 H14A 118.2 . . ?
C11 C15 C14 108.0(3) . . ?
C11 C15 Ti1 72.66(18) . . ?
C14 C15 Ti1 71.80(18) . . ?
C11 C15 H15A 126.0 . . ?
C14 C15 H15A 126.0 . . ?
Ti1 C15 H15A 121.3 . . ?
C20 C16 C17 108.8(3) . . ?
C20 C16 Ti1 72.1(2) . . ?
C17 C16 Ti1 73.4(2) . . ?
C20 C16 H16A 125.6 . . ?
C17 C16 H16A 125.6 . . ?
Ti1 C16 H16A 120.6 . . ?
C18 C17 C16 107.4(3) . . ?
C18 C17 Ti1 72.10(19) . . ?
C16 C17 Ti1 72.64(19) . . ?
C18 C17 H17A 126.3 . . ?
C16 C17 H17A 126.3 . . ?
Ti1 C17 H17A 120.8 . . ?
C17 C18 C19 108.5(3) . . ?
C17 C18 Ti1 73.79(19) . . ?
C19 C18 Ti1 72.17(18) . . ?
C17 C18 H18A 125.8 . . ?
C19 C18 H18A 125.7 . . ?
Ti1 C18 H18A 120.1 . . ?
C18 C19 C20 107.7(3) . . ?
C18 C19 Ti1 73.52(19) . . ?
C20 C19 Ti1 73.00(18) . . ?
C18 C19 H19A 126.2 . . ?
C20 C19 H19A 126.2 . . ?
Ti1 C19 H19A 119.2 . . ?
C16 C20 C19 107.7(3) . . ?
C16 C20 Ti1 73.79(19) . . ?
C19 C20 Ti1 72.38(19) . . ?
C16 C20 H20A 126.2 . . ?
C19 C20 H20A 126.2 . . ?
Ti1 C20 H20A 119.5 . . ?
C38 Ti21 C39 34.81(10) . . ?
C38 Ti21 C37 34.35(11) . . ?
C39 Ti21 C37 57.21(11) . . ?
C38 Ti21 C33 80.22(12) . . ?
C39 Ti21 C33 92.32(12) . . ?
C37 Ti21 C33 105.18(12) . . ?
C38 Ti21 C40 57.37(11) . . ?
C39 Ti21 C40 34.49(11) . . ?
C37 Ti21 C40 56.80(11) . . ?
C33 Ti21 C40 126.70(12) . . ?
C38 Ti21 S29 105.88(8) . . ?
C39 Ti21 S29 132.80(8) . . ?
C37 Ti21 S29 76.12(8) . . ?
C33 Ti21 S29 107.37(9) . . ?
C40 Ti21 S29 113.81(8) . . ?
C38 Ti21 S21 133.40(9) . . ?
C39 Ti21 S21 107.07(8) . . ?
C37 Ti21 S21 113.49(9) . . ?
C33 Ti21 S21 141.30(9) . . ?
C40 Ti21 S21 76.79(8) . . ?
S29 Ti21 S21 83.83(3) . . ?
C38 Ti21 C31 135.99(12) . . ?
C39 Ti21 C31 131.92(12) . . ?
C37 Ti21 C31 155.46(12) . . ?
C33 Ti21 C31 56.16(12) . . ?
C40 Ti21 C31 145.88(12) . . ?
S29 Ti21 C31 93.56(9) . . ?
S21 Ti21 C31 86.89(9) . . ?
C38 Ti21 C34 85.01(12) . . ?
C39 Ti21 C34 77.31(12) . . ?
C37 Ti21 C34 118.81(12) . . ?
C33 Ti21 C34 33.81(11) . . ?
C40 Ti21 C34 105.81(11) . . ?
S29 Ti21 C34 138.51(9) . . ?
S21 Ti21 C34 117.81(9) . . ?
C31 Ti21 C34 56.12(12) . . ?
C38 Ti21 C32 109.04(13) . . ?
C39 Ti21 C32 125.92(12) . . ?
C37 Ti21 C32 121.73(12) . . ?
C33 Ti21 C32 33.62(12) . . ?
C40 Ti21 C32 160.05(12) . . ?
S29 Ti21 C32 82.93(8) . . ?
S21 Ti21 C32 117.43(10) . . ?
C31 Ti21 C32 33.88(12) . . ?
C34 Ti21 C32 55.94(12) . . ?
C38 Ti21 C35 117.10(13) . . ?
C39 Ti21 C35 99.20(13) . . ?
C37 Ti21 C35 151.45(12) . . ?
C33 Ti21 C35 56.07(12) . . ?
C40 Ti21 C35 114.12(12) . . ?
S29 Ti21 C35 127.54(10) . . ?
S21 Ti21 C35 87.37(9) . . ?
C31 Ti21 C35 34.24(12) . . ?
C34 Ti21 C35 33.46(12) . . ?
C32 Ti21 C35 56.30(12) . . ?
C38 Ti21 C36 57.12(11) . . ?
C39 Ti21 C36 57.08(11) . . ?
C37 Ti21 C36 34.13(10) . . ?
C33 Ti21 C36 136.84(12) . . ?
C40 Ti21 C36 34.07(10) . . ?
S29 Ti21 C36 80.89(8) . . ?
S21 Ti21 C36 80.73(8) . . ?
C31 Ti21 C36 166.89(11) . . ?
C34 Ti21 C36 134.36(11) . . ?
C32 Ti21 C36 154.12(12) . . ?
C35 Ti21 C36 147.88(11) . . ?
C21 S21 Ti21 108.39(11) . . ?
C22 C21 C30 119.8(3) . . ?
C22 C21 S21 113.6(2) . . ?
C30 C21 S21 126.4(2) . . ?
C21 C22 C23 122.4(3) . . ?
C21 C22 H22A 118.8 . . ?
C23 C22 H22A 118.8 . . ?
C24 C23 C22 119.5(3) . . ?
C24 C23 H23A 120.2 . . ?
C22 C23 H23A 120.2 . . ?
C23 C24 C25 121.0(3) . . ?
C23 C24 H24A 119.5 . . ?
C25 C24 H24A 119.5 . . ?
C26 C25 C24 118.4(3) . . ?
C26 C25 C30 121.1(3) . . ?
C24 C25 C30 120.4(3) . . ?
C27 C26 C25 120.9(3) . . ?
C27 C26 H26A 119.6 . . ?
C25 C26 H26A 119.6 . . ?
C26 C27 C28 119.5(3) . . ?
C26 C27 H27A 120.3 . . ?
C28 C27 H27A 120.3 . . ?
C29 C28 C27 122.5(3) . . ?
C29 C28 H28A 118.8 . . ?
C27 C28 H28A 118.8 . . ?
C28 C29 C30 119.7(3) . . ?
C28 C29 S29 114.0(2) . . ?
C30 C29 S29 126.0(2) . . ?
C29 S29 Ti21 107.60(10) . . ?
C25 C30 C29 116.3(3) . . ?
C25 C30 C21 116.6(3) . . ?
C29 C30 C21 127.1(3) . . ?
C32 C31 C35 107.5(3) . . ?
C32 C31 Ti21 73.36(19) . . ?
C35 C31 Ti21 73.1(2) . . ?
C32 C31 H31A 126.2 . . ?
C35 C31 H31A 126.2 . . ?
Ti21 C31 H31A 119.2 . . ?
C33 C32 C31 108.0(3) . . ?
C33 C32 Ti21 72.59(19) . . ?
C31 C32 Ti21 72.76(19) . . ?
C33 C32 H32A 126.0 . . ?
C31 C32 H32A 126.0 . . ?
Ti21 C32 H32A 120.4 . . ?
C32 C33 C34 108.3(3) . . ?
C32 C33 Ti21 73.80(19) . . ?
C34 C33 Ti21 73.46(19) . . ?
C32 C33 H33A 125.8 . . ?
C34 C33 H33A 125.8 . . ?
Ti21 C33 H33A 118.8 . . ?
C35 C34 C33 108.5(3) . . ?
C35 C34 Ti21 73.40(19) . . ?
C33 C34 Ti21 72.73(18) . . ?
C35 C34 H34A 125.7 . . ?
C33 C34 H34A 125.7 . . ?
Ti21 C34 H34A 119.9 . . ?
C34 C35 C31 107.7(3) . . ?
C34 C35 Ti21 73.15(19) . . ?
C31 C35 Ti21 72.69(18) . . ?
C34 C35 H35A 126.2 . . ?
C31 C35 H35A 126.2 . . ?
Ti21 C35 H35A 119.8 . . ?
C40 C36 C37 107.6(3) . . ?
C40 C36 Ti21 72.13(18) . . ?
C37 C36 Ti21 71.87(18) . . ?
C40 C36 H36A 126.2 . . ?
C37 C36 H36A 126.2 . . ?
Ti21 C36 H36A 121.5 . . ?
C38 C37 C36 108.5(3) . . ?
C38 C37 Ti21 71.65(19) . . ?
C36 C37 Ti21 73.99(18) . . ?
C38 C37 H37A 125.7 . . ?
C36 C37 H37A 125.7 . . ?
Ti21 C37 H37A 120.4 . . ?
C37 C38 C39 108.0(3) . . ?
C37 C38 Ti21 74.00(18) . . ?
C39 C38 Ti21 73.02(18) . . ?
C37 C38 H38A 126.0 . . ?
C39 C38 H38A 126.0 . . ?
Ti21 C38 H38A 118.9 . . ?
C40 C39 C38 107.6(3) . . ?
C40 C39 Ti21 73.71(17) . . ?
C38 C39 Ti21 72.16(18) . . ?
C40 C39 H39A 126.2 . . ?
C38 C39 H39A 126.2 . . ?
Ti21 C39 H39A 119.8 . . ?
C36 C40 C39 108.3(3) . . ?
C36 C40 Ti21 73.80(17) . . ?
C39 C40 Ti21 71.80(17) . . ?
C36 C40 H40A 125.9 . . ?
C39 C40 H40A 125.9 . . ?
Ti21 C40 H40A 120.3 . . ?
C42 C41 H41A 109.5 . . ?
C42 C41 H41B 109.5 . . ?
H41A C41 H41B 109.5 . . ?
C42 C41 H41C 109.5 . . ?
H41A C41 H41C 109.5 . . ?
H41B C41 H41C 109.5 . . ?
C43 C42 C43 117.9(5) . 2_655 ?
C43 C42 C41 121.1(3) . . ?
C43 C42 C41 121.1(3) 2_655 . ?
C44 C43 C42 121.4(4) . . ?
C44 C43 H43A 119.3 . . ?
C42 C43 H43A 119.3 . . ?
C43 C44 C45 120.0(4) . . ?
C43 C44 H44A 120.0 . . ?
C45 C44 H44A 120.0 . . ?
C44 C45 C44 119.2(6) 2_655 . ?
C44 C45 H45A 120.4 2_655 . ?
C44 C45 H45A 120.4 . . ?

loop_
_geom_bond_atom_site_label_1
_geom_bond_atom_site_label_2
_geom_bond_distance
_geom_bond_site_symmetry_2
_geom_bond_publ_flag
Ti1 C19 2.356(3) . ?
Ti1 C20 2.364(3) . ?
Ti1 C18 2.373(3) . ?
Ti1 C14 2.371(3) . ?
Ti1 C12 2.372(3) . ?
Ti1 C16 2.385(3) . ?
Ti1 S1 2.3875(9) . ?
Ti1 S9 2.3874(10) . ?
Ti1 C13 2.389(3) . ?
Ti1 C11 2.390(3) . ?
Ti1 C17 2.395(3) . ?
Ti1 C15 2.402(3) . ?
S1 C1 1.774(3) . ?
C1 C2 1.377(4) . ?
C1 C10 1.457(4) . ?
C2 C3 1.396(4) . ?
C2 H2A 0.9500 . ?
C3 C4 1.359(4) . ?
C3 H3A 0.9500 . ?
C4 C5 1.407(5) . ?
C4 H4A 0.9500 . ?
C5 C6 1.415(4) . ?
C5 C10 1.441(4) . ?
C6 C7 1.357(5) . ?
C6 H6A 0.9500 . ?
C7 C8 1.389(4) . ?
C7 H7A 0.9500 . ?
C8 C9 1.396(4) . ?
C8 H8A 0.9500 . ?
C9 C10 1.437(4) . ?
C9 S9 1.761(3) . ?
C11 C15 1.390(4) . ?
C11 C12 1.416(5) . ?
C11 H11A 0.9500 . ?
C12 C13 1.393(5) . ?
C12 H12A 0.9500 . ?
C13 C14 1.394(5) . ?
C13 H13A 0.9500 . ?
C14 C15 1.397(4) . ?
C14 H14A 0.9500 . ?
C15 H15A 0.9500 . ?
C16 C20 1.392(5) . ?
C16 C17 1.395(5) . ?
C16 H16A 0.9500 . ?
C17 C18 1.399(5) . ?
C17 H17A 0.9500 . ?
C18 C19 1.395(5) . ?
C18 H18A 0.9500 . ?
C19 C20 1.405(5) . ?
C19 H19A 0.9500 . ?
C20 H20A 0.9500 . ?
Ti21 C38 2.348(3) . ?
Ti21 C39 2.359(3) . ?
Ti21 C37 2.378(3) . ?
Ti21 C33 2.384(3) . ?
Ti21 C40 2.383(3) . ?
Ti21 S29 2.3912(9) . ?
Ti21 S21 2.3912(10) . ?
Ti21 C31 2.392(3) . ?
Ti21 C34 2.393(3) . ?
Ti21 C32 2.399(3) . ?
Ti21 C35 2.396(3) . ?
Ti21 C36 2.405(3) . ?
S21 C21 1.774(3) . ?
C21 C22 1.383(4) . ?
C21 C30 1.447(4) . ?
C22 C23 1.398(5) . ?
C22 H22A 0.9500 . ?
C23 C24 1.361(4) . ?
C23 H23A 0.9500 . ?
C24 C25 1.421(4) . ?
C24 H24A 0.9500 . ?
C25 C26 1.412(4) . ?
C25 C30 1.441(4) . ?
C26 C27 1.360(4) . ?
C26 H26A 0.9500 . ?
C27 C28 1.399(5) . ?
C27 H27A 0.9500 . ?
C28 C29 1.387(4) . ?
C28 H28A 0.9500 . ?
C29 C30 1.447(4) . ?
C29 S29 1.766(3) . ?
C31 C32 1.396(5) . ?
C31 C35 1.409(5) . ?
C31 H31A 0.9500 . ?
C32 C33 1.383(5) . ?
C32 H32A 0.9500 . ?
C33 C34 1.389(5) . ?
C33 H33A 0.9500 . ?
C34 C35 1.379(5) . ?
C34 H34A 0.9500 . ?
C35 H35A 0.9500 . ?
C36 C40 1.403(4) . ?
C36 C37 1.404(4) . ?
C36 H36A 0.9500 . ?
C37 C38 1.396(5) . ?
C37 H37A 0.9500 . ?
C38 C39 1.408(4) . ?
C38 H38A 0.9500 . ?
C39 C40 1.406(4) . ?
C39 H39A 0.9500 . ?
C40 H40A 0.9500 . ?
C41 C42 1.510(8) . ?
C41 H41A 0.9800 . ?
C41 H41B 0.9800 . ?
C41 H41C 0.9800 . ?
C42 C43 1.384(4) . ?
C42 C43 1.384(4) 2_655 ?
C43 C44 1.367(5) . ?
C43 H43A 0.9500 . ?
C44 C45 1.385(5) . ?
C44 H44A 0.9500 . ?
C45 C44 1.385(5) 2_655 ?
C45 H45A 0.9500 . ?

loop_
_geom_torsion_atom_site_label_1
_geom_torsion_atom_site_label_2
_geom_torsion_atom_site_label_3
_geom_torsion_atom_site_label_4
_geom_torsion
_geom_torsion_site_symmetry_1
_geom_torsion_site_symmetry_2
_geom_torsion_site_symmetry_3
_geom_torsion_site_symmetry_4
_geom_torsion_publ_flag
C19 Ti1 S1 C1 -167.13(14) . . . . ?
C20 Ti1 S1 C1 163.45(17) . . . . ?
C18 Ti1 S1 C1 177.59(15) . . . . ?
C14 Ti1 S1 C1 -80.06(13) . . . . ?
C12 Ti1 S1 C1 -29.06(16) . . . . ?
C16 Ti1 S1 C1 131.28(14) . . . . ?
S9 Ti1 S1 C1 59.72(11) . . . . ?
C13 Ti1 S1 C1 -75.87(15) . . . . ?
C11 Ti1 S1 C1 -22.82(13) . . . . ?
C17 Ti1 S1 C1 143.01(14) . . . . ?
C15 Ti1 S1 C1 -50.82(13) . . . . ?
Ti1 S1 C1 C2 133.3(2) . . . . ?
Ti1 S1 C1 C10 -53.2(3) . . . . ?
C10 C1 C2 C3 -5.4(4) . . . . ?
S1 C1 C2 C3 168.5(2) . . . . ?
C1 C2 C3 C4 -0.6(5) . . . . ?
C2 C3 C4 C5 3.5(4) . . . . ?
C3 C4 C5 C6 178.8(3) . . . . ?
C3 C4 C5 C10 -0.3(4) . . . . ?
C4 C5 C6 C7 -177.2(3) . . . . ?
C10 C5 C6 C7 1.8(4) . . . . ?
C5 C6 C7 C8 1.8(4) . . . . ?
C6 C7 C8 C9 -3.2(5) . . . . ?
C7 C8 C9 C10 0.9(4) . . . . ?
C7 C8 C9 S9 -175.8(2) . . . . ?
C8 C9 S9 Ti1 -153.02(19) . . . . ?
C10 C9 S9 Ti1 30.7(3) . . . . ?
C19 Ti1 S9 C9 -164.60(15) . . . . ?
C20 Ti1 S9 C9 172.74(13) . . . . ?
C18 Ti1 S9 C9 -127.57(14) . . . . ?
C14 Ti1 S9 C9 43.26(16) . . . . ?
C12 Ti1 S9 C9 81.14(13) . . . . ?
C16 Ti1 S9 C9 -167.99(13) . . . . ?
S1 Ti1 S9 C9 -52.30(10) . . . . ?
C13 Ti1 S9 C9 87.15(14) . . . . ?
C11 Ti1 S9 C9 47.81(13) . . . . ?
C17 Ti1 S9 C9 -134.12(13) . . . . ?
C15 Ti1 S9 C9 25.41(13) . . . . ?
C8 C9 C10 C5 2.7(4) . . . . ?
S9 C9 C10 C5 178.9(2) . . . . ?
C8 C9 C10 C1 -176.8(3) . . . . ?
S9 C9 C10 C1 -0.7(4) . . . . ?
C4 C5 C10 C9 175.0(3) . . . . ?
C6 C5 C10 C9 -4.0(4) . . . . ?
C4 C5 C10 C1 -5.4(4) . . . . ?
C6 C5 C10 C1 175.5(3) . . . . ?
C2 C1 C10 C9 -172.4(3) . . . . ?
S1 C1 C10 C9 14.3(4) . . . . ?
C2 C1 C10 C5 8.1(4) . . . . ?
S1 C1 C10 C5 -165.2(2) . . . . ?
C19 Ti1 C11 C15 73.9(2) . . . . ?
C20 Ti1 C11 C15 118.1(2) . . . . ?
C18 Ti1 C11 C15 28.3(4) . . . . ?
C14 Ti1 C11 C15 36.93(18) . . . . ?
C12 Ti1 C11 C15 115.6(3) . . . . ?
C16 Ti1 C11 C15 161.1(2) . . . . ?
S1 Ti1 C11 C15 -56.45(18) . . . . ?
S9 Ti1 C11 C15 -139.56(18) . . . . ?
C13 Ti1 C11 C15 78.0(2) . . . . ?
C17 Ti1 C11 C15 -147.5(5) . . . . ?
C19 Ti1 C11 C12 -41.6(3) . . . . ?
C20 Ti1 C11 C12 2.5(3) . . . . ?
C18 Ti1 C11 C12 -87.2(4) . . . . ?
C14 Ti1 C11 C12 -78.6(2) . . . . ?
C16 Ti1 C11 C12 45.6(3) . . . . ?
S1 Ti1 C11 C12 -172.01(18) . . . . ?
S9 Ti1 C11 C12 104.87(19) . . . . ?
C13 Ti1 C11 C12 -37.57(19) . . . . ?
C17 Ti1 C11 C12 96.9(5) . . . . ?
C15 Ti1 C11 C12 -115.6(3) . . . . ?
C15 C11 C12 C13 0.9(3) . . . . ?
Ti1 C11 C12 C13 66.3(2) . . . . ?
C15 C11 C12 Ti1 -65.4(2) . . . . ?
C19 Ti1 C12 C13 35.8(2) . . . . ?
C20 Ti1 C12 C13 67.6(2) . . . . ?
C18 Ti1 C12 C13 33.3(3) . . . . ?
C14 Ti1 C12 C13 -36.76(19) . . . . ?
C16 Ti1 C12 C13 95.7(2) . . . . ?
S1 Ti1 C12 C13 -103.6(2) . . . . ?
S9 Ti1 C12 C13 171.36(19) . . . . ?
C11 Ti1 C12 C13 -114.5(3) . . . . ?
C17 Ti1 C12 C13 90.0(3) . . . . ?
C15 Ti1 C12 C13 -77.7(2) . . . . ?
C19 Ti1 C12 C11 150.3(2) . . . . ?
C20 Ti1 C12 C11 -177.9(2) . . . . ?
C18 Ti1 C12 C11 147.8(2) . . . . ?
C14 Ti1 C12 C11 77.8(2) . . . . ?
C16 Ti1 C12 C11 -149.76(19) . . . . ?
S1 Ti1 C12 C11 10.9(2) . . . . ?
S9 Ti1 C12 C11 -74.13(19) . . . . ?
C13 Ti1 C12 C11 114.5(3) . . . . ?
C17 Ti1 C12 C11 -155.5(2) . . . . ?
C15 Ti1 C12 C11 36.81(19) . . . . ?
C11 C12 C13 C14 -2.3(4) . . . . ?
Ti1 C12 C13 C14 63.8(2) . . . . ?
C11 C12 C13 Ti1 -66.1(2) . . . . ?
C19 Ti1 C13 C12 -144.8(2) . . . . ?
C20 Ti1 C13 C12 -109.3(2) . . . . ?
C18 Ti1 C13 C12 -157.9(2) . . . . ?
C14 Ti1 C13 C12 116.5(3) . . . . ?
C16 Ti1 C13 C12 -97.5(2) . . . . ?
S1 Ti1 C13 C12 109.1(2) . . . . ?
S9 Ti1 C13 C12 -10.8(2) . . . . ?
C11 Ti1 C13 C12 38.2(2) . . . . ?
C17 Ti1 C13 C12 -128.2(2) . . . . ?
C15 Ti1 C13 C12 79.0(2) . . . . ?
C19 Ti1 C13 C14 98.7(2) . . . . ?
C20 Ti1 C13 C14 134.2(2) . . . . ?
C18 Ti1 C13 C14 85.6(2) . . . . ?
C12 Ti1 C13 C14 -116.5(3) . . . . ?
C16 Ti1 C13 C14 145.96(19) . . . . ?
S1 Ti1 C13 C14 -7.4(2) . . . . ?
S9 Ti1 C13 C14 -127.28(18) . . . . ?
C11 Ti1 C13 C14 -78.3(2) . . . . ?
C17 Ti1 C13 C14 115.3(2) . . . . ?
C15 Ti1 C13 C14 -37.54(19) . . . . ?
C12 C13 C14 C15 2.8(4) . . . . ?
Ti1 C13 C14 C15 66.7(2) . . . . ?
C12 C13 C14 Ti1 -63.8(2) . . . . ?
C19 Ti1 C14 C13 -75.8(2) . . . . ?
C20 Ti1 C14 C13 -46.0(2) . . . . ?
C18 Ti1 C14 C13 -104.6(2) . . . . ?
C12 Ti1 C14 C13 36.73(19) . . . . ?
C16 Ti1 C14 C13 -49.5(3) . . . . ?
S1 Ti1 C14 C13 174.40(18) . . . . ?
S9 Ti1 C14 C13 83.8(2) . . . . ?
C11 Ti1 C14 C13 78.4(2) . . . . ?
C17 Ti1 C14 C13 -100.0(2) . . . . ?
C15 Ti1 C14 C13 115.0(3) . . . . ?
C19 Ti1 C14 C15 169.2(2) . . . . ?
C20 Ti1 C14 C15 -161.02(19) . . . . ?
C18 Ti1 C14 C15 140.36(19) . . . . ?
C12 Ti1 C14 C15 -78.3(2) . . . . ?
C16 Ti1 C14 C15 -164.48(19) . . . . ?
S1 Ti1 C14 C15 59.40(18) . . . . ?
S9 Ti1 C14 C15 -31.2(2) . . . . ?
C13 Ti1 C14 C15 -115.0(3) . . . . ?
C11 Ti1 C14 C15 -36.60(18) . . . . ?
C17 Ti1 C14 C15 145.0(2) . . . . ?
C12 C11 C15 C14 0.8(3) . . . . ?
Ti1 C11 C15 C14 -63.5(2) . . . . ?
C12 C11 C15 Ti1 64.4(2) . . . . ?
C13 C14 C15 C11 -2.3(4) . . . . ?
Ti1 C14 C15 C11 64.1(2) . . . . ?
C13 C14 C15 Ti1 -66.4(2) . . . . ?
C19 Ti1 C15 C11 -128.6(2) . . . . ?
C20 Ti1 C15 C11 -90.2(2) . . . . ?
C18 Ti1 C15 C11 -168.08(19) . . . . ?
C14 Ti1 C15 C11 -116.4(3) . . . . ?
C12 Ti1 C15 C11 -37.77(18) . . . . ?
C16 Ti1 C15 C11 -64.7(6) . . . . ?
S1 Ti1 C15 C11 123.48(19) . . . . ?
S9 Ti1 C15 C11 43.02(19) . . . . ?
C13 Ti1 C15 C11 -78.8(2) . . . . ?
C17 Ti1 C15 C11 160.6(3) . . . . ?
C19 Ti1 C15 C14 -12.2(2) . . . . ?
C20 Ti1 C15 C14 26.2(3) . . . . ?
C18 Ti1 C15 C14 -51.7(2) . . . . ?
C12 Ti1 C15 C14 78.6(2) . . . . ?
C16 Ti1 C15 C14 51.6(6) . . . . ?
S1 Ti1 C15 C14 -120.15(19) . . . . ?
S9 Ti1 C15 C14 159.39(17) . . . . ?
C13 Ti1 C15 C14 37.56(18) . . . . ?
C11 Ti1 C15 C14 116.4(3) . . . . ?
C17 Ti1 C15 C14 -83.0(3) . . . . ?
C19 Ti1 C16 C20 37.90(19) . . . . ?
C18 Ti1 C16 C20 79.2(2) . . . . ?
C14 Ti1 C16 C20 6.0(3) . . . . ?
C12 Ti1 C16 C20 -57.4(2) . . . . ?
S1 Ti1 C16 C20 137.75(17) . . . . ?
S9 Ti1 C16 C20 -145.1(2) . . . . ?
C13 Ti1 C16 C20 -21.0(2) . . . . ?
C11 Ti1 C16 C20 -83.1(2) . . . . ?
C17 Ti1 C16 C20 116.7(3) . . . . ?
C15 Ti1 C16 C20 -33.4(6) . . . . ?
C19 Ti1 C16 C17 -78.7(2) . . . . ?
C20 Ti1 C16 C17 -116.7(3) . . . . ?
C18 Ti1 C16 C17 -37.4(2) . . . . ?
C14 Ti1 C16 C17 -110.6(2) . . . . ?
C12 Ti1 C16 C17 -174.0(2) . . . . ?
S1 Ti1 C16 C17 21.1(2) . . . . ?
S9 Ti1 C16 C17 98.3(2) . . . . ?
C13 Ti1 C16 C17 -137.6(2) . . . . ?
C11 Ti1 C16 C17 160.2(2) . . . . ?
C15 Ti1 C16 C17 -150.1(5) . . . . ?
C20 C16 C17 C18 0.3(4) . . . . ?
Ti1 C16 C17 C18 64.2(2) . . . . ?
C20 C16 C17 Ti1 -64.0(2) . . . . ?
C19 Ti1 C17 C18 -37.1(2) . . . . ?
C20 Ti1 C17 C18 -78.7(2) . . . . ?
C14 Ti1 C17 C18 -8.0(3) . . . . ?
C12 Ti1 C17 C18 -105.8(3) . . . . ?
C16 Ti1 C17 C18 -115.4(3) . . . . ?
S1 Ti1 C17 C18 84.1(2) . . . . ?
S9 Ti1 C17 C18 169.5(2) . . . . ?
C13 Ti1 C17 C18 -56.4(3) . . . . ?
C11 Ti1 C17 C18 177.4(4) . . . . ?
C15 Ti1 C17 C18 47.1(4) . . . . ?
C19 Ti1 C17 C16 78.3(2) . . . . ?
C20 Ti1 C17 C16 36.7(2) . . . . ?
C18 Ti1 C17 C16 115.4(3) . . . . ?
C14 Ti1 C17 C16 107.4(2) . . . . ?
C12 Ti1 C17 C16 9.6(3) . . . . ?
S1 Ti1 C17 C16 -160.4(2) . . . . ?
S9 Ti1 C17 C16 -75.1(2) . . . . ?
C13 Ti1 C17 C16 59.0(3) . . . . ?
C11 Ti1 C17 C16 -67.1(6) . . . . ?
C15 Ti1 C17 C16 162.5(3) . . . . ?
C16 C17 C18 C19 -0.3(4) . . . . ?
Ti1 C17 C18 C19 64.3(2) . . . . ?
C16 C17 C18 Ti1 -64.6(2) . . . . ?
C19 Ti1 C18 C17 116.1(3) . . . . ?
C20 Ti1 C18 C17 78.2(2) . . . . ?
C14 Ti1 C18 C17 174.4(2) . . . . ?
C12 Ti1 C18 C17 120.4(2) . . . . ?
C16 Ti1 C18 C17 37.2(2) . . . . ?
S1 Ti1 C18 C17 -89.9(2) . . . . ?
S9 Ti1 C18 C17 -11.6(2) . . . . ?
C13 Ti1 C18 C17 139.4(2) . . . . ?
C11 Ti1 C18 C17 -178.2(3) . . . . ?
C15 Ti1 C18 C17 -158.7(2) . . . . ?
C20 Ti1 C18 C19 -37.9(2) . . . . ?
C14 Ti1 C18 C19 58.3(2) . . . . ?
C12 Ti1 C18 C19 4.2(3) . . . . ?
C16 Ti1 C18 C19 -78.9(2) . . . . ?
S1 Ti1 C18 C19 154.0(2) . . . . ?
S9 Ti1 C18 C19 -127.8(2) . . . . ?
C13 Ti1 C18 C19 23.2(3) . . . . ?
C11 Ti1 C18 C19 65.7(4) . . . . ?
C17 Ti1 C18 C19 -116.1(3) . . . . ?
C15 Ti1 C18 C19 85.1(2) . . . . ?
C17 C18 C19 C20 0.2(4) . . . . ?
Ti1 C18 C19 C20 65.5(2) . . . . ?
C17 C18 C19 Ti1 -65.4(2) . . . . ?
C20 Ti1 C19 C18 114.9(3) . . . . ?
C14 Ti1 C19 C18 -123.8(2) . . . . ?
C12 Ti1 C19 C18 -177.2(2) . . . . ?
C16 Ti1 C19 C18 77.7(2) . . . . ?
S1 Ti1 C19 C18 -27.4(2) . . . . ?
S9 Ti1 C19 C18 73.7(2) . . . . ?
C13 Ti1 C19 C18 -157.6(2) . . . . ?
C11 Ti1 C19 C18 -154.1(2) . . . . ?
C17 Ti1 C19 C18 36.9(2) . . . . ?
C15 Ti1 C19 C18 -117.0(2) . . . . ?
C18 Ti1 C19 C20 -114.9(3) . . . . ?
C14 Ti1 C19 C20 121.2(2) . . . . ?
C12 Ti1 C19 C20 67.9(2) . . . . ?
C16 Ti1 C19 C20 -37.3(2) . . . . ?
S1 Ti1 C19 C20 -142.30(19) . . . . ?
S9 Ti1 C19 C20 -41.2(2) . . . . ?
C13 Ti1 C19 C20 87.5(2) . . . . ?
C11 Ti1 C19 C20 90.9(2) . . . . ?
C17 Ti1 C19 C20 -78.1(2) . . . . ?
C15 Ti1 C19 C20 128.1(2) . . . . ?
C17 C16 C20 C19 -0.2(4) . . . . ?
Ti1 C16 C20 C19 -64.9(2) . . . . ?
C17 C16 C20 Ti1 64.8(2) . . . . ?
C18 C19 C20 C16 0.0(4) . . . . ?
Ti1 C19 C20 C16 65.9(2) . . . . ?
C18 C19 C20 Ti1 -65.9(2) . . . . ?
C19 Ti1 C20 C16 -115.1(3) . . . . ?
C18 Ti1 C20 C16 -77.6(2) . . . . ?
C14 Ti1 C20 C16 -175.74(19) . . . . ?
C12 Ti1 C20 C16 128.1(2) . . . . ?
S1 Ti1 C20 C16 -60.9(2) . . . . ?
S9 Ti1 C20 C16 34.8(2) . . . . ?
C13 Ti1 C20 C16 160.0(2) . . . . ?
C11 Ti1 C20 C16 126.7(2) . . . . ?
C17 Ti1 C20 C16 -36.59(19) . . . . ?
C15 Ti1 C20 C16 169.60(19) . . . . ?
C18 Ti1 C20 C19 37.6(2) . . . . ?
C14 Ti1 C20 C19 -60.6(2) . . . . ?
C12 Ti1 C20 C19 -116.8(2) . . . . ?
C16 Ti1 C20 C19 115.1(3) . . . . ?
S1 Ti1 C20 C19 54.2(3) . . . . ?
S9 Ti1 C20 C19 149.89(19) . . . . ?
C13 Ti1 C20 C19 -84.9(2) . . . . ?
C11 Ti1 C20 C19 -118.2(2) . . . . ?
C17 Ti1 C20 C19 78.5(2) . . . . ?
C15 Ti1 C20 C19 -75.3(2) . . . . ?
C38 Ti21 S21 C21 -162.91(15) . . . . ?
C39 Ti21 S21 C21 170.17(13) . . . . ?
C37 Ti21 S21 C21 -128.80(13) . . . . ?
C33 Ti21 S21 C21 53.35(18) . . . . ?
C40 Ti21 S21 C21 -173.12(13) . . . . ?
S29 Ti21 S21 C21 -56.86(11) . . . . ?
C31 Ti21 S21 C21 37.07(14) . . . . ?
C34 Ti21 S21 C21 85.78(14) . . . . ?
C32 Ti21 S21 C21 21.86(14) . . . . ?
C35 Ti21 S21 C21 71.35(14) . . . . ?
C36 Ti21 S21 C21 -138.60(13) . . . . ?
Ti21 S21 C21 C22 -145.6(2) . . . . ?
Ti21 S21 C21 C30 38.8(3) . . . . ?
C30 C21 C22 C23 -1.2(5) . . . . ?
S21 C21 C22 C23 -177.2(2) . . . . ?
C21 C22 C23 C24 -1.2(5) . . . . ?
C22 C23 C24 C25 1.6(5) . . . . ?
C23 C24 C25 C26 178.6(3) . . . . ?
C23 C24 C25 C30 0.4(5) . . . . ?
C24 C25 C26 C27 -175.7(3) . . . . ?
C30 C25 C26 C27 2.5(5) . . . . ?
C25 C26 C27 C28 -1.7(5) . . . . ?
C26 C27 C28 C29 -1.0(5) . . . . ?
C27 C28 C29 C30 2.9(5) . . . . ?
C27 C28 C29 S29 177.3(2) . . . . ?
C28 C29 S29 Ti21 142.5(2) . . . . ?
C30 C29 S29 Ti21 -43.6(3) . . . . ?
C38 Ti21 S29 C29 -167.83(13) . . . . ?
C39 Ti21 S29 C29 166.32(15) . . . . ?
C37 Ti21 S29 C29 174.81(13) . . . . ?
C33 Ti21 S29 C29 -83.34(14) . . . . ?
C40 Ti21 S29 C29 131.32(13) . . . . ?
S21 Ti21 S29 C29 58.72(11) . . . . ?
C31 Ti21 S29 C29 -27.76(14) . . . . ?
C34 Ti21 S29 C29 -67.16(17) . . . . ?
C32 Ti21 S29 C29 -59.98(14) . . . . ?
C35 Ti21 S29 C29 -23.16(15) . . . . ?
C36 Ti21 S29 C29 140.28(13) . . . . ?
C26 C25 C30 C29 -0.6(4) . . . . ?
C24 C25 C30 C29 177.6(3) . . . . ?
C26 C25 C30 C21 179.1(3) . . . . ?
C24 C25 C30 C21 -2.7(4) . . . . ?
C28 C29 C30 C25 -2.0(4) . . . . ?
S29 C29 C30 C25 -175.6(2) . . . . ?
C28 C29 C30 C21 178.3(3) . . . . ?
S29 C29 C30 C21 4.7(4) . . . . ?
C22 C21 C30 C25 3.1(4) . . . . ?
S21 C21 C30 C25 178.5(2) . . . . ?
C22 C21 C30 C29 -177.2(3) . . . . ?
S21 C21 C30 C29 -1.8(5) . . . . ?
C38 Ti21 C31 C32 45.6(3) . . . . ?
C39 Ti21 C31 C32 94.4(2) . . . . ?
C37 Ti21 C31 C32 -7.9(4) . . . . ?
C33 Ti21 C31 C32 36.87(19) . . . . ?
C40 Ti21 C31 C32 143.9(2) . . . . ?
S29 Ti21 C31 C32 -71.7(2) . . . . ?
S21 Ti21 C31 C32 -155.3(2) . . . . ?
C34 Ti21 C31 C32 77.9(2) . . . . ?
C35 Ti21 C31 C32 114.8(3) . . . . ?
C36 Ti21 C31 C32 -136.1(5) . . . . ?
C38 Ti21 C31 C35 -69.2(3) . . . . ?
C39 Ti21 C31 C35 -20.4(3) . . . . ?
C37 Ti21 C31 C35 -122.7(3) . . . . ?
C33 Ti21 C31 C35 -77.9(2) . . . . ?
C40 Ti21 C31 C35 29.1(3) . . . . ?
S29 Ti21 C31 C35 173.5(2) . . . . ?
S21 Ti21 C31 C35 89.9(2) . . . . ?
C34 Ti21 C31 C35 -36.92(19) . . . . ?
C32 Ti21 C31 C35 -114.8(3) . . . . ?
C36 Ti21 C31 C35 109.1(5) . . . . ?
C35 C31 C32 C33 1.1(4) . . . . ?
Ti21 C31 C32 C33 -64.5(2) . . . . ?
C35 C31 C32 Ti21 65.6(2) . . . . ?
C38 Ti21 C32 C33 -32.5(2) . . . . ?
C39 Ti21 C32 C33 2.2(3) . . . . ?
C37 Ti21 C32 C33 -68.0(2) . . . . ?
C40 Ti21 C32 C33 11.4(5) . . . . ?
S29 Ti21 C32 C33 -136.9(2) . . . . ?
S21 Ti21 C32 C33 143.85(19) . . . . ?
C31 Ti21 C32 C33 115.8(3) . . . . ?
C34 Ti21 C32 C33 37.4(2) . . . . ?
C35 Ti21 C32 C33 78.0(2) . . . . ?
C36 Ti21 C32 C33 -85.3(3) . . . . ?
C38 Ti21 C32 C31 -148.3(2) . . . . ?
C39 Ti21 C32 C31 -113.6(2) . . . . ?
C37 Ti21 C32 C31 176.13(19) . . . . ?
C33 Ti21 C32 C31 -115.8(3) . . . . ?
C40 Ti21 C32 C31 -104.4(4) . . . . ?
S29 Ti21 C32 C31 107.3(2) . . . . ?
S21 Ti21 C32 C31 28.0(2) . . . . ?
C34 Ti21 C32 C31 -78.4(2) . . . . ?
C35 Ti21 C32 C31 -37.9(2) . . . . ?
C36 Ti21 C32 C31 158.9(2) . . . . ?
C31 C32 C33 C34 -1.2(4) . . . . ?
Ti21 C32 C33 C34 -65.9(2) . . . . ?
C31 C32 C33 Ti21 64.6(2) . . . . ?
C38 Ti21 C33 C32 149.0(2) . . . . ?
C39 Ti21 C33 C32 -178.2(2) . . . . ?
C37 Ti21 C33 C32 125.2(2) . . . . ?
C40 Ti21 C33 C32 -175.18(19) . . . . ?
S29 Ti21 C33 C32 45.3(2) . . . . ?
S21 Ti21 C33 C32 -56.9(3) . . . . ?
C31 Ti21 C33 C32 -37.2(2) . . . . ?
C34 Ti21 C33 C32 -115.3(3) . . . . ?
C35 Ti21 C33 C32 -78.7(2) . . . . ?
C36 Ti21 C33 C32 140.5(2) . . . . ?
C38 Ti21 C33 C34 -95.7(2) . . . . ?
C39 Ti21 C33 C34 -62.9(2) . . . . ?
C37 Ti21 C33 C34 -119.5(2) . . . . ?
C40 Ti21 C33 C34 -59.8(3) . . . . ?
S29 Ti21 C33 C34 160.62(19) . . . . ?
S21 Ti21 C33 C34 58.5(3) . . . . ?
C31 Ti21 C33 C34 78.2(2) . . . . ?
C32 Ti21 C33 C34 115.3(3) . . . . ?
C35 Ti21 C33 C34 36.6(2) . . . . ?
C36 Ti21 C33 C34 -104.2(2) . . . . ?
C32 C33 C34 C35 0.9(4) . . . . ?
Ti21 C33 C34 C35 -65.2(2) . . . . ?
C32 C33 C34 Ti21 66.1(2) . . . . ?
C38 Ti21 C34 C35 -164.0(2) . . . . ?
C39 Ti21 C34 C35 -129.6(2) . . . . ?
C37 Ti21 C34 C35 -170.4(2) . . . . ?
C33 Ti21 C34 C35 116.1(3) . . . . ?
C40 Ti21 C34 C35 -110.0(2) . . . . ?
S29 Ti21 C34 C35 87.5(2) . . . . ?
S21 Ti21 C34 C35 -26.8(2) . . . . ?
C31 Ti21 C34 C35 37.8(2) . . . . ?
C32 Ti21 C34 C35 78.9(2) . . . . ?
C36 Ti21 C34 C35 -132.0(2) . . . . ?
C38 Ti21 C34 C33 79.9(2) . . . . ?
C39 Ti21 C34 C33 114.3(2) . . . . ?
C37 Ti21 C34 C33 73.5(2) . . . . ?
C40 Ti21 C34 C33 133.9(2) . . . . ?
S29 Ti21 C34 C33 -28.6(3) . . . . ?
S21 Ti21 C34 C33 -142.95(19) . . . . ?
C31 Ti21 C34 C33 -78.3(2) . . . . ?
C32 Ti21 C34 C33 -37.2(2) . . . . ?
C35 Ti21 C34 C33 -116.1(3) . . . . ?
C36 Ti21 C34 C33 111.9(2) . . . . ?
C33 C34 C35 C31 -0.3(4) . . . . ?
Ti21 C34 C35 C31 -65.0(2) . . . . ?
C33 C34 C35 Ti21 64.7(2) . . . . ?
C32 C31 C35 C34 -0.5(4) . . . . ?
Ti21 C31 C35 C34 65.3(2) . . . . ?
C32 C31 C35 Ti21 -65.8(2) . . . . ?
C38 Ti21 C35 C34 17.9(2) . . . . ?
C39 Ti21 C35 C34 49.6(2) . . . . ?
C37 Ti21 C35 C34 17.8(4) . . . . ?
C33 Ti21 C35 C34 -37.0(2) . . . . ?
C40 Ti21 C35 C34 82.2(2) . . . . ?
S29 Ti21 C35 C34 -123.4(2) . . . . ?
S21 Ti21 C35 C34 156.4(2) . . . . ?
C31 Ti21 C35 C34 -115.2(3) . . . . ?
C32 Ti21 C35 C34 -77.8(2) . . . . ?
C36 Ti21 C35 C34 88.5(3) . . . . ?
C38 Ti21 C35 C31 133.2(2) . . . . ?
C39 Ti21 C35 C31 164.8(2) . . . . ?
C37 Ti21 C35 C31 133.0(3) . . . . ?
C33 Ti21 C35 C31 78.2(2) . . . . ?
C40 Ti21 C35 C31 -162.6(2) . . . . ?
S29 Ti21 C35 C31 -8.2(2) . . . . ?
S21 Ti21 C35 C31 -88.3(2) . . . . ?
C34 Ti21 C35 C31 115.2(3) . . . . ?
C32 Ti21 C35 C31 37.5(2) . . . . ?
C36 Ti21 C35 C31 -156.2(2) . . . . ?
C38 Ti21 C36 C40 79.0(2) . . . . ?
C39 Ti21 C36 C40 37.29(18) . . . . ?
C37 Ti21 C36 C40 116.1(3) . . . . ?
C33 Ti21 C36 C40 89.0(2) . . . . ?
S29 Ti21 C36 C40 -165.26(19) . . . . ?
S21 Ti21 C36 C40 -80.09(18) . . . . ?
C31 Ti21 C36 C40 -99.5(5) . . . . ?
C34 Ti21 C36 C40 40.0(3) . . . . ?
C32 Ti21 C36 C40 142.8(3) . . . . ?
C35 Ti21 C36 C40 -10.4(3) . . . . ?
C38 Ti21 C36 C37 -37.02(18) . . . . ?
C39 Ti21 C36 C37 -78.8(2) . . . . ?
C33 Ti21 C36 C37 -27.1(3) . . . . ?
C40 Ti21 C36 C37 -116.1(3) . . . . ?
S29 Ti21 C36 C37 78.67(17) . . . . ?
S21 Ti21 C36 C37 163.85(18) . . . . ?
C31 Ti21 C36 C37 144.4(5) . . . . ?
C34 Ti21 C36 C37 -76.0(2) . . . . ?
C32 Ti21 C36 C37 26.7(4) . . . . ?
C35 Ti21 C36 C37 -126.5(2) . . . . ?
C40 C36 C37 C38 0.0(4) . . . . ?
Ti21 C36 C37 C38 63.8(2) . . . . ?
C40 C36 C37 Ti21 -63.7(2) . . . . ?
C39 Ti21 C37 C38 -37.98(18) . . . . ?
C33 Ti21 C37 C38 44.8(2) . . . . ?
C40 Ti21 C37 C38 -79.4(2) . . . . ?
S29 Ti21 C37 C38 149.4(2) . . . . ?
S21 Ti21 C37 C38 -133.76(17) . . . . ?
C31 Ti21 C37 C38 82.2(3) . . . . ?
C34 Ti21 C37 C38 11.3(2) . . . . ?
C32 Ti21 C37 C38 77.0(2) . . . . ?
C35 Ti21 C37 C38 0.2(3) . . . . ?
C36 Ti21 C37 C38 -116.3(3) . . . . ?
C38 Ti21 C37 C36 116.3(3) . . . . ?
C39 Ti21 C37 C36 78.36(19) . . . . ?
C33 Ti21 C37 C36 161.19(18) . . . . ?
C40 Ti21 C37 C36 36.97(17) . . . . ?
S29 Ti21 C37 C36 -94.23(17) . . . . ?
S21 Ti21 C37 C36 -17.42(19) . . . . ?
C31 Ti21 C37 C36 -161.5(2) . . . . ?
C34 Ti21 C37 C36 127.63(19) . . . . ?
C32 Ti21 C37 C36 -166.66(18) . . . . ?
C35 Ti21 C37 C36 116.5(3) . . . . ?
C36 C37 C38 C39 0.3(4) . . . . ?
Ti21 C37 C38 C39 65.6(2) . . . . ?
C36 C37 C38 Ti21 -65.3(2) . . . . ?
C39 Ti21 C38 C37 115.0(3) . . . . ?
C33 Ti21 C38 C37 -136.3(2) . . . . ?
C40 Ti21 C38 C37 77.5(2) . . . . ?
S29 Ti21 C38 C37 -30.9(2) . . . . ?
S21 Ti21 C38 C37 65.7(2) . . . . ?
C31 Ti21 C38 C37 -143.7(2) . . . . ?
C34 Ti21 C38 C37 -170.1(2) . . . . ?
C32 Ti21 C38 C37 -118.8(2) . . . . ?
C35 Ti21 C38 C37 -179.89(18) . . . . ?
C36 Ti21 C38 C37 36.78(18) . . . . ?
C37 Ti21 C38 C39 -115.0(3) . . . . ?
C33 Ti21 C38 C39 108.7(2) . . . . ?
C40 Ti21 C38 C39 -37.47(18) . . . . ?
S29 Ti21 C38 C39 -145.91(17) . . . . ?
S21 Ti21 C38 C39 -49.3(2) . . . . ?
C31 Ti21 C38 C39 101.3(2) . . . . ?
C34 Ti21 C38 C39 74.9(2) . . . . ?
C32 Ti21 C38 C39 126.22(19) . . . . ?
C35 Ti21 C38 C39 65.1(2) . . . . ?
C36 Ti21 C38 C39 -78.2(2) . . . . ?
C37 C38 C39 C40 -0.6(4) . . . . ?
Ti21 C38 C39 C40 65.7(2) . . . . ?
C37 C38 C39 Ti21 -66.3(2) . . . . ?
C38 Ti21 C39 C40 -115.2(3) . . . . ?
C37 Ti21 C39 C40 -77.7(2) . . . . ?
C33 Ti21 C39 C40 175.68(19) . . . . ?
S29 Ti21 C39 C40 -67.9(2) . . . . ?
S21 Ti21 C39 C40 29.63(19) . . . . ?
C31 Ti21 C39 C40 131.1(2) . . . . ?
C34 Ti21 C39 C40 145.2(2) . . . . ?
C32 Ti21 C39 C40 174.47(18) . . . . ?
C35 Ti21 C39 C40 119.69(19) . . . . ?
C36 Ti21 C39 C40 -36.83(18) . . . . ?
C37 Ti21 C39 C38 37.46(19) . . . . ?
C33 Ti21 C39 C38 -69.1(2) . . . . ?
C40 Ti21 C39 C38 115.2(3) . . . . ?
S29 Ti21 C39 C38 47.3(2) . . . . ?
S21 Ti21 C39 C38 144.81(18) . . . . ?
C31 Ti21 C39 C38 -113.7(2) . . . . ?
C34 Ti21 C39 C38 -99.7(2) . . . . ?
C32 Ti21 C39 C38 -70.3(2) . . . . ?
C35 Ti21 C39 C38 -125.1(2) . . . . ?
C36 Ti21 C39 C38 78.4(2) . . . . ?
C37 C36 C40 C39 -0.4(4) . . . . ?
Ti21 C36 C40 C39 -64.0(2) . . . . ?
C37 C36 C40 Ti21 63.6(2) . . . . ?
C38 C39 C40 C36 0.6(4) . . . . ?
Ti21 C39 C40 C36 65.3(2) . . . . ?
C38 C39 C40 Ti21 -64.7(2) . . . . ?
C38 Ti21 C40 C36 -78.2(2) . . . . ?
C39 Ti21 C40 C36 -116.1(3) . . . . ?
C37 Ti21 C40 C36 -37.04(18) . . . . ?
C33 Ti21 C40 C36 -121.5(2) . . . . ?
S29 Ti21 C40 C36 15.9(2) . . . . ?
S21 Ti21 C40 C36 92.97(18) . . . . ?
C31 Ti21 C40 C36 156.5(2) . . . . ?
C34 Ti21 C40 C36 -151.46(19) . . . . ?
C32 Ti21 C40 C36 -129.3(3) . . . . ?
C35 Ti21 C40 C36 173.95(19) . . . . ?
C38 Ti21 C40 C39 37.84(18) . . . . ?
C37 Ti21 C40 C39 79.0(2) . . . . ?
C33 Ti21 C40 C39 -5.4(2) . . . . ?
S29 Ti21 C40 C39 132.00(17) . . . . ?
S21 Ti21 C40 C39 -150.96(19) . . . . ?
C31 Ti21 C40 C39 -87.4(3) . . . . ?
C34 Ti21 C40 C39 -35.4(2) . . . . ?
C32 Ti21 C40 C39 -13.2(4) . . . . ?
C35 Ti21 C40 C39 -70.0(2) . . . . ?
C36 Ti21 C40 C39 116.1(3) . . . . ?
C43 C42 C43 C44 0.3(2) 2_655 . . . ?
C41 C42 C43 C44 -179.7(2) . . . . ?
C42 C43 C44 C45 -0.5(5) . . . . ?
C43 C44 C45 C44 0.3(2) . . . 2_655 ?
